data_4084153
loop_
_publ_author_name
'Gowda, Ravikumar R.'
'Caporaso, Lucia'
'Cavallo, Luigi'
'Chen, Eugene Y.-X.'

_publ_section_title
;
 Unusual C--C Bond Cleavage in the Formation of Amine-Bis(phenoxy) Group 4
 Benzyl Complexes: Mechanism of Formation and Application to
 Stereospecific Polymerization
;
_journal_issue 15
_journal_name_full Organometallics
_journal_page_first 4118
_journal_paper_doi 10.1021/om500661y
_journal_volume 33
_journal_year 2014
_chemical_formula_sum 'C59 H75 N O2 Zr'
_chemical_formula_weight 921.42
_chemical_name_systematic
; 
 ? 
;
_space_group_IT_number 2
_symmetry_cell_setting triclinic
_symmetry_space_group_name_Hall '-P 1'
_symmetry_space_group_name_H-M 'P -1'
_atom_sites_solution_hydrogens geom
_atom_sites_solution_primary direct
_atom_sites_solution_secondary difmap
_audit_creation_method SHELXL-97
_cell_angle_alpha 108.638(4)
_cell_angle_beta 107.622(4)
_cell_angle_gamma 94.550(4)
_cell_formula_units_Z 2
_cell_length_a 11.9094(12)
_cell_length_b 16.5817(16)
_cell_length_c 16.6031(16)
_cell_measurement_reflns_used 9930
_cell_measurement_temperature 120(2)
_cell_measurement_theta_max 27.88
_cell_measurement_theta_min 2.55
_cell_volume 2904.2(5)
_computing_cell_refinement 'Bruker APEX2 (Bruker, 2009)'
_computing_data_collection 'Bruker APEX2 (Bruker, 2009)'
_computing_data_reduction 'Bruker APEX2 (Bruker, 2009)'
_computing_molecular_graphics 'SHELXTL (Sheldrick, 2008)'
_computing_publication_material 'SHELXTL (Sheldrick, 2008)'
_computing_structure_refinement 'SHELXTL (Sheldrick, 2008)'
_computing_structure_solution 'SHELXTL (Sheldrick, 2008)'
_diffrn_ambient_temperature 120(2)
_diffrn_measured_fraction_theta_full 0.970
_diffrn_measured_fraction_theta_max 0.970
_diffrn_measurement_device_type 'Bruker APEX-II CCD'
_diffrn_measurement_method '\f and \w scans'
_diffrn_radiation_monochromator graphite
_diffrn_radiation_source 'fine-focus sealed tube'
_diffrn_radiation_type MoK\a
_diffrn_radiation_wavelength 0.71073
_diffrn_reflns_av_R_equivalents 0.0576
_diffrn_reflns_av_sigmaI/netI 0.0625
_diffrn_reflns_limit_h_max 14
_diffrn_reflns_limit_h_min -14
_diffrn_reflns_limit_k_max 19
_diffrn_reflns_limit_k_min -19
_diffrn_reflns_limit_l_max 19
_diffrn_reflns_limit_l_min -19
_diffrn_reflns_number 42475
_diffrn_reflns_theta_full 24.71
_diffrn_reflns_theta_max 24.71
_diffrn_reflns_theta_min 1.83
_exptl_absorpt_coefficient_mu 0.226
_exptl_absorpt_correction_T_max 0.9769
_exptl_absorpt_correction_T_min 0.9430
_exptl_absorpt_correction_type multi-scan
_exptl_absorpt_process_details 'SCALE (Bruker, 2009)'
_exptl_crystal_colour colourless
_exptl_crystal_density_diffrn 1.054
_exptl_crystal_density_meas ?
_exptl_crystal_density_method 'not measured'
_exptl_crystal_description cube
_exptl_crystal_F_000 984
_exptl_crystal_size_max 0.26
_exptl_crystal_size_mid 0.24
_exptl_crystal_size_min 0.10
_platon_squeeze_details
;
;
_refine_diff_density_max 1.340
_refine_diff_density_min -0.837
_refine_diff_density_rms 0.087
_refine_ls_extinction_method none
_refine_ls_goodness_of_fit_ref 1.077
_refine_ls_hydrogen_treatment constr
_refine_ls_matrix_type full
_refine_ls_number_parameters 569
_refine_ls_number_reflns 9606
_refine_ls_number_restraints 0
_refine_ls_restrained_S_all 1.077
_refine_ls_R_factor_all 0.0730
_refine_ls_R_factor_gt 0.0567
_refine_ls_shift/su_max 0.001
_refine_ls_shift/su_mean 0.000
_refine_ls_structure_factor_coef Fsqd
_refine_ls_weighting_details 'calc w=1/[\s^2^(Fo^2^)+(0.0984P)^2^+0.0000P] where P=(Fo^2^+2Fc^2^)/3'
_refine_ls_weighting_scheme calc
_refine_ls_wR_factor_gt 0.1504
_refine_ls_wR_factor_ref 0.1591
_reflns_number_gt 7559
_reflns_number_total 9606
_reflns_threshold_expression >2sigma(I)
_cod_data_source_file om500661y_si_003.cif
_cod_data_source_block ec76
_cod_depositor_comments
;
The following automatic conversions were performed:

'_symmetry_cell_setting' value 'Triclinic' changed to 'triclinic'
according to
/usr/data/users/saulius/crontab/automatic-downloads/rss-feeds/ACS/lib/dictionaries/cif_core.dic
dictionary named 'cif_core.dic' version 2.4.2 from 2011-04-26.

Automatic conversion script
Id: cif_fix_values 2281 2013-09-26 08:29:07Z andrius 

 Adding full bibliography for 4084153.cif.

The following automatic conversions were performed:

'_exptl_crystal_density_meas' value 'not measured' was changed to '?'
- the value is perceived as not measured.

Automatic conversion script
Id: cif_fix_values 3008 2015-01-20 13:52:24Z robertas 
;
_cod_database_code 4084153

loop_
_symmetry_equiv_pos_as_xyz
'x, y, z'
'-x, -y, -z'

loop_
_atom_site_label
_atom_site_type_symbol
_atom_site_fract_x
_atom_site_fract_y
_atom_site_fract_z
_atom_site_U_iso_or_equiv
_atom_site_adp_type
_atom_site_occupancy
_atom_site_symmetry_multiplicity
_atom_site_calc_flag
_atom_site_refinement_flags
Zr1 Zr 0.74357(3) 0.69228(2) 0.753614(19) 0.01935(13) Uani 1 1 d .
N1 N 0.6917(2) 0.80167(18) 0.69302(16) 0.0188(6) Uani 1 1 d .
O1 O 0.56546(18) 0.65728(15) 0.70253(13) 0.0198(5) Uani 1 1 d .
O2 O 0.90475(18) 0.75730(15) 0.77515(14) 0.0217(5) Uani 1 1 d .
C1 C 0.5700(3) 0.8204(2) 0.6943(2) 0.0199(7) Uani 1 1 d .
H1A H 0.5707 0.8359 0.7572 0.024 Uiso 1 1 calc R
H1B H 0.5573 0.8716 0.6768 0.024 Uiso 1 1 calc R
C2 C 0.4660(3) 0.7476(2) 0.6336(2) 0.0180(7) Uani 1 1 d .
C3 C 0.4627(3) 0.6678(2) 0.6455(2) 0.0185(7) Uani 1 1 d .
C4 C 0.3587(3) 0.6028(2) 0.6006(2) 0.0207(7) Uani 1 1 d .
C5 C 0.2622(3) 0.6196(2) 0.5382(2) 0.0215(7) Uani 1 1 d .
H5A H 0.1915 0.5759 0.5061 0.026 Uiso 1 1 calc R
C6 C 0.2645(3) 0.6963(2) 0.5207(2) 0.0220(7) Uani 1 1 d .
C7 C 0.3677(3) 0.7610(2) 0.5709(2) 0.0218(7) Uani 1 1 d .
H7A H 0.3710 0.8150 0.5622 0.026 Uiso 1 1 calc R
C8 C 0.3488(3) 0.5170(2) 0.6161(2) 0.0229(7) Uani 1 1 d .
C9 C 0.2219(3) 0.4613(3) 0.5690(3) 0.0341(9) Uani 1 1 d .
H9A H 0.1653 0.4937 0.5912 0.051 Uiso 1 1 calc R
H9B H 0.2208 0.4078 0.5822 0.051 Uiso 1 1 calc R
H9C H 0.1984 0.4468 0.5033 0.051 Uiso 1 1 calc R
C10 C 0.3816(3) 0.5351(2) 0.7190(2) 0.0296(8) Uani 1 1 d .
H10A H 0.3280 0.5704 0.7421 0.044 Uiso 1 1 calc R
H10B H 0.4649 0.5665 0.7512 0.044 Uiso 1 1 calc R
H10C H 0.3726 0.4800 0.7286 0.044 Uiso 1 1 calc R
C11 C 0.4337(3) 0.4635(2) 0.5786(2) 0.0254(8) Uani 1 1 d .
H11A H 0.5158 0.4976 0.6070 0.038 Uiso 1 1 calc R
H11B H 0.4079 0.4486 0.5128 0.038 Uiso 1 1 calc R
H11C H 0.4315 0.4101 0.5921 0.038 Uiso 1 1 calc R
C12 C 0.1590(3) 0.7103(2) 0.4497(2) 0.0261(8) Uani 1 1 d .
C13 C 0.1192(3) 0.7942(3) 0.4915(3) 0.0386(10) Uani 1 1 d .
H13A H 0.0937 0.7907 0.5414 0.058 Uiso 1 1 calc R
H13B H 0.0520 0.8024 0.4453 0.058 Uiso 1 1 calc R
H13C H 0.1864 0.8432 0.5147 0.058 Uiso 1 1 calc R
C14 C 0.0497(3) 0.6351(3) 0.4102(3) 0.0454(11) Uani 1 1 d .
H14A H 0.0220 0.6311 0.4589 0.068 Uiso 1 1 calc R
H14B H 0.0728 0.5806 0.3821 0.068 Uiso 1 1 calc R
H14C H -0.0152 0.6460 0.3645 0.068 Uiso 1 1 calc R
C15 C 0.1977(4) 0.7145(3) 0.3708(3) 0.0456(11) Uani 1 1 d .
H15A H 0.2670 0.7619 0.3936 0.068 Uiso 1 1 calc R
H15B H 0.1311 0.7248 0.3258 0.068 Uiso 1 1 calc R
H15C H 0.2196 0.6594 0.3425 0.068 Uiso 1 1 calc R
C16 C 0.7796(3) 0.8864(2) 0.7504(2) 0.0217(7) Uani 1 1 d .
H16A H 0.7476 0.9328 0.7305 0.026 Uiso 1 1 calc R
H16B H 0.7845 0.9006 0.8142 0.026 Uiso 1 1 calc R
C17 C 0.9041(3) 0.8874(2) 0.7472(2) 0.0227(8) Uani 1 1 d .
C18 C 0.9664(3) 0.8224(2) 0.7636(2) 0.0223(8) Uani 1 1 d .
C19 C 1.0856(3) 0.8264(2) 0.7660(2) 0.0267(8) Uani 1 1 d .
C20 C 1.1366(3) 0.8963(3) 0.7500(2) 0.0299(9) Uani 1 1 d .
H20A H 1.2172 0.8999 0.7515 0.036 Uiso 1 1 calc R
C21 C 1.0776(3) 0.9599(3) 0.7324(2) 0.0304(9) Uani 1 1 d .
C22 C 0.9600(3) 0.9544(2) 0.7320(2) 0.0270(8) Uani 1 1 d .
H22A H 0.9172 0.9980 0.7209 0.032 Uiso 1 1 calc R
C23 C 1.1561(3) 0.7560(3) 0.7832(2) 0.0317(9) Uani 1 1 d .
C24 C 1.0955(3) 0.6694(3) 0.7043(2) 0.0382(10) Uani 1 1 d .
H24A H 1.0118 0.6544 0.6995 0.057 Uiso 1 1 calc R
H24B H 1.1383 0.6238 0.7155 0.057 Uiso 1 1 calc R
H24C H 1.0976 0.6749 0.6477 0.057 Uiso 1 1 calc R
C25 C 1.1608(3) 0.7501(3) 0.8749(2) 0.0341(9) Uani 1 1 d .
H25A H 1.0788 0.7374 0.8745 0.051 Uiso 1 1 calc R
H25B H 1.2038 0.8054 0.9238 0.051 Uiso 1 1 calc R
H25C H 1.2027 0.7036 0.8846 0.051 Uiso 1 1 calc R
C26 C 1.2871(3) 0.7765(3) 0.7881(3) 0.0447(11) Uani 1 1 d .
H26A H 1.3283 0.8318 0.8376 0.067 Uiso 1 1 calc R
H26B H 1.2879 0.7806 0.7307 0.067 Uiso 1 1 calc R
H26C H 1.3283 0.7302 0.7991 0.067 Uiso 1 1 calc R
C27 C 1.1374(3) 1.0362(3) 0.7156(2) 0.0383(10) Uani 1 1 d .
C28 C 1.0696(5) 1.0297(4) 0.6215(3) 0.0792(17) Uani 1 1 d .
H28A H 0.9869 1.0364 0.6162 0.119 Uiso 1 1 calc R
H28B H 1.0689 0.9728 0.5787 0.119 Uiso 1 1 calc R
H28C H 1.1084 1.0755 0.6078 0.119 Uiso 1 1 calc R
C29 C 1.2666(5) 1.0249(4) 0.7162(4) 0.0811(17) Uani 1 1 d .
H29A H 1.3170 1.0293 0.7769 0.122 Uiso 1 1 calc R
H29B H 1.3012 1.0704 0.6999 0.122 Uiso 1 1 calc R
H29C H 1.2625 0.9679 0.6722 0.122 Uiso 1 1 calc R
C30 C 1.1536(7) 1.1174(3) 0.7903(4) 0.100(2) Uani 1 1 d .
H30A H 1.0751 1.1281 0.7936 0.150 Uiso 1 1 calc R
H30B H 1.1936 1.1653 0.7802 0.150 Uiso 1 1 calc R
H30C H 1.2031 1.1131 0.8474 0.150 Uiso 1 1 calc R
C31 C 0.6929(3) 0.7684(2) 0.59848(19) 0.0190(7) Uani 1 1 d .
H31A H 0.6290 0.7159 0.5629 0.023 Uiso 1 1 calc R
H31B H 0.7707 0.7505 0.6004 0.023 Uiso 1 1 calc R
C32 C 0.6747(3) 0.8323(2) 0.5485(2) 0.0271(8) Uani 1 1 d .
H32A H 0.6043 0.8583 0.5546 0.033 Uiso 1 1 calc R
H32B H 0.7462 0.8796 0.5760 0.033 Uiso 1 1 calc R
C33 C 0.6552(3) 0.7868(2) 0.4498(2) 0.0235(8) Uani 1 1 d .
C34 C 0.5394(3) 0.7531(3) 0.3881(2) 0.0392(10) Uani 1 1 d .
H34A H 0.4730 0.7603 0.4084 0.047 Uiso 1 1 calc R
C35 C 0.5193(5) 0.7092(3) 0.2974(3) 0.0641(16) Uani 1 1 d .
H35A H 0.4393 0.6866 0.2560 0.077 Uiso 1 1 calc R
C36 C 0.6125(7) 0.6979(3) 0.2670(3) 0.0759(19) Uani 1 1 d .
H36A H 0.5979 0.6680 0.2044 0.091 Uiso 1 1 calc R
C37 C 0.7287(6) 0.7300(3) 0.3271(3) 0.0640(15) Uani 1 1 d .
H37A H 0.7940 0.7211 0.3060 0.077 Uiso 1 1 calc R
C38 C 0.7509(4) 0.7754(3) 0.4184(3) 0.0390(10) Uani 1 1 d .
H38A H 0.8311 0.7985 0.4592 0.047 Uiso 1 1 calc R
C39 C 0.7750(3) 0.5606(2) 0.6741(2) 0.0290(8) Uani 1 1 d .
H39A H 0.7022 0.5225 0.6243 0.035 Uiso 1 1 calc R
H39B H 0.8436 0.5645 0.6527 0.035 Uiso 1 1 calc R
C40 C 0.8031(3) 0.5406(2) 0.7573(2) 0.0331(9) Uani 1 1 d .
C41 C 0.7120(4) 0.5091(3) 0.7829(2) 0.0373(10) Uani 1 1 d .
H41A H 0.6315 0.4919 0.7417 0.045 Uiso 1 1 calc R
C42 C 0.7382(5) 0.5025(3) 0.8678(3) 0.0537(12) Uani 1 1 d .
H42A H 0.6762 0.4807 0.8847 0.064 Uiso 1 1 calc R
C43 C 0.8569(6) 0.5283(3) 0.9279(3) 0.0712(17) Uani 1 1 d .
H43A H 0.8752 0.5258 0.9868 0.085 Uiso 1 1 calc R
C44 C 0.9460(5) 0.5569(3) 0.9029(4) 0.0697(16) Uani 1 1 d .
H44A H 1.0267 0.5720 0.9436 0.084 Uiso 1 1 calc R
C45 C 0.9217(4) 0.5643(3) 0.8205(3) 0.0511(12) Uani 1 1 d .
H45A H 0.9854 0.5858 0.8050 0.061 Uiso 1 1 calc R
C46 C 0.7644(3) 0.7239(2) 0.9016(2) 0.0287(8) Uani 1 1 d .
H46A H 0.7040 0.6832 0.9069 0.034 Uiso 1 1 calc R
H46B H 0.8454 0.7182 0.9359 0.034 Uiso 1 1 calc R
C47 C 0.7472(3) 0.8139(2) 0.9389(2) 0.0256(8) Uani 1 1 d .
C48 C 0.6337(3) 0.8328(3) 0.9335(2) 0.0321(9) Uani 1 1 d .
H48A H 0.5660 0.7866 0.9059 0.039 Uiso 1 1 calc R
C49 C 0.6171(4) 0.9167(3) 0.9672(3) 0.0436(11) Uani 1 1 d .
H49A H 0.5385 0.9273 0.9622 0.052 Uiso 1 1 calc R
C50 C 0.7132(4) 0.9853(3) 1.0078(3) 0.0461(11) Uani 1 1 d .
H50A H 0.7014 1.0430 1.0312 0.055 Uiso 1 1 calc R
C51 C 0.8263(4) 0.9692(3) 1.0143(2) 0.0454(11) Uani 1 1 d .
H51A H 0.8933 1.0161 1.0429 0.055 Uiso 1 1 calc R
C52 C 0.8435(3) 0.8848(3) 0.9790(2) 0.0339(9) Uani 1 1 d .
H52A H 0.9220 0.8752 0.9823 0.041 Uiso 1 1 calc R
C53 C 0.4394(5) 0.8249(6) 0.1018(4) 0.122(3) Uani 1 1 d .
H53A H 0.4748 0.7730 0.0979 0.183 Uiso 1 1 calc R
H53B H 0.4931 0.8745 0.1539 0.183 Uiso 1 1 calc R
H53C H 0.4282 0.8370 0.0461 0.183 Uiso 1 1 calc R
C54 C 0.3236(5) 0.8104(5) 0.1128(3) 0.0701(17) Uani 1 1 d .
C55 C 0.2779(5) 0.7302(4) 0.1119(3) 0.0586(13) Uani 1 1 d .
H55A H 0.3227 0.6850 0.1053 0.070 Uiso 1 1 calc R
C56 C 0.1691(5) 0.7169(4) 0.1206(3) 0.0727(15) Uani 1 1 d .
H56A H 0.1409 0.6624 0.1222 0.087 Uiso 1 1 calc R
C57 C 0.0998(5) 0.7759(5) 0.1269(3) 0.0814(19) Uani 1 1 d .
H57A H 0.0233 0.7637 0.1316 0.098 Uiso 1 1 calc R
C58 C 0.1434(7) 0.8569(5) 0.1265(3) 0.086(2) Uani 1 1 d .
H58A H 0.0955 0.9002 0.1298 0.103 Uiso 1 1 calc R
C59 C 0.2550(6) 0.8737(4) 0.1212(3) 0.0678(16) Uani 1 1 d .
H59A H 0.2853 0.9293 0.1233 0.081 Uiso 1 1 calc R

loop_
_atom_site_aniso_label
_atom_site_aniso_U_11
_atom_site_aniso_U_22
_atom_site_aniso_U_33
_atom_site_aniso_U_23
_atom_site_aniso_U_13
_atom_site_aniso_U_12
Zr1 0.0222(2) 0.0175(2) 0.01889(19) 0.00871(15) 0.00505(13) 0.00574(14)
N1 0.0218(14) 0.0157(16) 0.0196(13) 0.0071(12) 0.0072(11) 0.0041(12)
O1 0.0221(11) 0.0183(13) 0.0206(11) 0.0108(10) 0.0052(9) 0.0064(10)
O2 0.0210(11) 0.0219(14) 0.0211(11) 0.0084(10) 0.0050(9) 0.0043(10)
C1 0.0217(17) 0.020(2) 0.0228(16) 0.0106(15) 0.0098(14) 0.0090(15)
C2 0.0201(16) 0.0162(19) 0.0204(16) 0.0074(14) 0.0096(13) 0.0049(14)
C3 0.0182(16) 0.021(2) 0.0179(16) 0.0092(15) 0.0057(13) 0.0074(14)
C4 0.0252(17) 0.018(2) 0.0232(17) 0.0084(15) 0.0120(14) 0.0058(15)
C5 0.0198(17) 0.019(2) 0.0248(17) 0.0066(15) 0.0083(14) 0.0047(14)
C6 0.0209(17) 0.022(2) 0.0251(17) 0.0096(15) 0.0093(14) 0.0062(15)
C7 0.0225(17) 0.023(2) 0.0257(17) 0.0138(16) 0.0094(14) 0.0082(15)
C8 0.0267(18) 0.0158(19) 0.0277(17) 0.0113(15) 0.0083(15) 0.0026(15)
C9 0.032(2) 0.027(2) 0.048(2) 0.0212(19) 0.0136(17) 0.0010(17)
C10 0.039(2) 0.027(2) 0.0331(19) 0.0201(17) 0.0173(17) 0.0065(17)
C11 0.0319(19) 0.0135(19) 0.0271(18) 0.0077(15) 0.0049(15) 0.0034(15)
C12 0.0233(17) 0.026(2) 0.0277(18) 0.0114(16) 0.0052(15) 0.0073(16)
C13 0.034(2) 0.035(3) 0.047(2) 0.019(2) 0.0070(18) 0.0158(19)
C14 0.033(2) 0.039(3) 0.053(3) 0.021(2) -0.0044(19) 0.0032(19)
C15 0.041(2) 0.065(3) 0.035(2) 0.027(2) 0.0085(18) 0.017(2)
C16 0.0214(17) 0.018(2) 0.0185(16) 0.0033(15) 0.0025(13) -0.0033(14)
C17 0.0228(17) 0.024(2) 0.0166(16) 0.0045(15) 0.0041(13) -0.0004(15)
C18 0.0261(18) 0.023(2) 0.0146(15) 0.0055(15) 0.0047(14) -0.0004(15)
C19 0.0227(17) 0.035(2) 0.0169(16) 0.0017(16) 0.0073(14) 0.0040(16)
C20 0.0217(18) 0.039(3) 0.0198(17) 0.0019(17) 0.0065(14) -0.0047(17)
C21 0.0309(19) 0.032(2) 0.0191(17) 0.0037(16) 0.0063(15) -0.0085(17)
C22 0.034(2) 0.022(2) 0.0215(17) 0.0062(16) 0.0079(15) -0.0008(16)
C23 0.0212(18) 0.038(2) 0.0295(19) 0.0058(18) 0.0070(15) 0.0065(17)
C24 0.030(2) 0.040(3) 0.036(2) 0.0016(19) 0.0129(17) 0.0110(18)
C25 0.0290(19) 0.037(3) 0.032(2) 0.0103(18) 0.0046(16) 0.0125(18)
C26 0.025(2) 0.055(3) 0.044(2) 0.006(2) 0.0112(18) 0.010(2)
C27 0.037(2) 0.045(3) 0.0262(19) 0.0101(19) 0.0109(17) -0.0145(19)
C28 0.098(4) 0.073(4) 0.068(3) 0.045(3) 0.018(3) -0.010(3)
C29 0.073(4) 0.068(4) 0.117(5) 0.038(4) 0.054(3) -0.004(3)
C30 0.194(7) 0.030(3) 0.092(4) 0.007(3) 0.099(5) -0.018(4)
C31 0.0202(16) 0.0162(19) 0.0181(16) 0.0048(14) 0.0054(13) 0.0009(14)
C32 0.0326(19) 0.021(2) 0.0253(18) 0.0111(16) 0.0057(15) 0.0005(16)
C33 0.0346(19) 0.0155(19) 0.0241(17) 0.0131(15) 0.0089(15) 0.0045(15)
C34 0.043(2) 0.033(3) 0.036(2) 0.0187(19) -0.0002(18) 0.0064(19)
C35 0.102(4) 0.034(3) 0.030(2) 0.014(2) -0.015(3) 0.009(3)
C36 0.170(6) 0.039(3) 0.026(2) 0.018(2) 0.032(4) 0.041(4)
C37 0.125(5) 0.057(3) 0.064(3) 0.047(3) 0.073(4) 0.053(3)
C38 0.048(2) 0.042(3) 0.045(2) 0.030(2) 0.0240(19) 0.019(2)
C39 0.0268(18) 0.023(2) 0.0323(19) 0.0062(17) 0.0073(15) 0.0072(16)
C40 0.040(2) 0.014(2) 0.036(2) 0.0072(17) 0.0014(17) 0.0130(17)
C41 0.048(2) 0.021(2) 0.034(2) 0.0108(18) 0.0005(18) 0.0102(19)
C42 0.086(3) 0.033(3) 0.043(2) 0.025(2) 0.011(2) 0.019(2)
C43 0.115(5) 0.041(3) 0.038(3) 0.024(2) -0.012(3) 0.023(3)
C44 0.070(3) 0.045(3) 0.070(3) 0.035(3) -0.021(3) 0.005(3)
C45 0.047(2) 0.030(3) 0.055(3) 0.014(2) -0.011(2) 0.012(2)
C46 0.035(2) 0.030(2) 0.0216(17) 0.0124(17) 0.0073(15) 0.0081(17)
C47 0.034(2) 0.027(2) 0.0149(16) 0.0104(15) 0.0051(14) 0.0049(17)
C48 0.033(2) 0.032(2) 0.0259(18) 0.0081(17) 0.0071(16) 0.0024(17)
C49 0.050(3) 0.044(3) 0.037(2) 0.010(2) 0.0160(19) 0.020(2)
C50 0.074(3) 0.024(3) 0.038(2) 0.0083(19) 0.019(2) 0.012(2)
C51 0.063(3) 0.034(3) 0.024(2) 0.0052(19) 0.0058(19) -0.016(2)
C52 0.034(2) 0.041(3) 0.0203(18) 0.0097(18) 0.0055(16) -0.0046(18)
C53 0.073(4) 0.205(10) 0.080(4) 0.064(5) 0.013(3) -0.011(5)
C54 0.063(3) 0.106(5) 0.027(2) 0.025(3) -0.002(2) 0.004(3)
C55 0.065(3) 0.065(4) 0.050(3) 0.032(3) 0.010(2) 0.027(3)
C56 0.090(4) 0.065(4) 0.057(3) 0.016(3) 0.025(3) 0.012(3)
C57 0.066(4) 0.099(6) 0.052(3) -0.002(3) 0.014(3) 0.024(4)
C58 0.116(5) 0.080(5) 0.036(3) 0.000(3) 0.003(3) 0.060(4)
C59 0.108(5) 0.053(4) 0.029(2) 0.014(2) 0.004(3) 0.023(3)

loop_
_atom_type_symbol
_atom_type_description
_atom_type_scat_dispersion_real
_atom_type_scat_dispersion_imag
_atom_type_scat_source
C C 0.0033 0.0016 'International Tables Vol C Tables 4.2.6.8 and 6.1.1.4'
H H 0.0000 0.0000 'International Tables Vol C Tables 4.2.6.8 and 6.1.1.4'
N N 0.0061 0.0033 'International Tables Vol C Tables 4.2.6.8 and 6.1.1.4'
O O 0.0106 0.0060 'International Tables Vol C Tables 4.2.6.8 and 6.1.1.4'
Zr Zr -2.9673 0.5597 'International Tables Vol C Tables 4.2.6.8 and 6.1.1.4'

loop_
_geom_angle_atom_site_label_1
_geom_angle_atom_site_label_2
_geom_angle_atom_site_label_3
_geom_angle
O1 Zr1 O2 156.82(9)
O1 Zr1 C46 97.31(11)
O2 Zr1 C46 96.87(11)
O1 Zr1 C39 94.35(11)
O2 Zr1 C39 94.71(11)
C46 Zr1 C39 118.94(13)
O1 Zr1 N1 79.17(9)
O2 Zr1 N1 78.11(9)
C46 Zr1 N1 116.42(11)
C39 Zr1 N1 124.64(11)
O1 Zr1 C40 100.10(10)
O2 Zr1 C40 99.17(11)
C46 Zr1 C40 85.68(12)
C39 Zr1 C40 33.27(12)
N1 Zr1 C40 157.88(10)
C31 N1 C1 111.3(2)
C31 N1 C16 112.0(2)
C1 N1 C16 105.7(2)
C31 N1 Zr1 106.08(18)
C1 N1 Zr1 111.37(18)
C16 N1 Zr1 110.49(18)
C3 O1 Zr1 144.8(2)
C18 O2 Zr1 146.5(2)
C2 C1 N1 115.3(3)
C3 C2 C7 119.8(3)
C3 C2 C1 119.3(3)
C7 C2 C1 120.6(3)
O1 C3 C2 116.4(3)
O1 C3 C4 122.5(3)
C2 C3 C4 121.1(3)
C3 C4 C5 116.5(3)
C3 C4 C8 122.8(3)
C5 C4 C8 120.6(3)
C6 C5 C4 123.9(3)
C5 C6 C7 117.3(3)
C5 C6 C12 121.9(3)
C7 C6 C12 120.8(3)
C6 C7 C2 121.1(3)
C4 C8 C9 113.2(3)
C4 C8 C11 109.4(3)
C9 C8 C11 107.4(3)
C4 C8 C10 109.6(3)
C9 C8 C10 106.7(3)
C11 C8 C10 110.5(3)
C13 C12 C6 110.4(3)
C13 C12 C15 109.9(3)
C6 C12 C15 109.1(3)
C13 C12 C14 108.0(3)
C6 C12 C14 112.0(3)
C15 C12 C14 107.4(3)
C17 C16 N1 115.2(3)
C22 C17 C18 119.7(3)
C22 C17 C16 119.9(3)
C18 C17 C16 120.4(3)
O2 C18 C19 123.4(3)
O2 C18 C17 116.4(3)
C19 C18 C17 120.2(3)
C20 C19 C18 116.9(3)
C20 C19 C23 121.5(3)
C18 C19 C23 121.5(3)
C21 C20 C19 124.3(3)
C20 C21 C22 117.1(3)
C20 C21 C27 122.6(3)
C22 C21 C27 120.3(3)
C17 C22 C21 121.8(3)
C24 C23 C19 108.8(3)
C24 C23 C25 111.8(3)
C19 C23 C25 109.5(3)
C24 C23 C26 107.4(3)
C19 C23 C26 112.3(3)
C25 C23 C26 107.0(3)
C30 C27 C28 118.7(5)
C30 C27 C21 109.8(3)
C28 C27 C21 107.7(3)
C30 C27 C29 105.6(4)
C28 C27 C29 105.0(4)
C21 C27 C29 109.8(4)
N1 C31 C32 115.6(3)
C33 C32 C31 110.5(3)
C34 C33 C38 118.5(3)
C34 C33 C32 119.7(3)
C38 C33 C32 121.7(3)
C35 C34 C33 120.8(4)
C36 C35 C34 120.6(5)
C35 C36 C37 119.7(4)
C36 C37 C38 120.6(5)
C37 C38 C33 119.7(4)
C40 C39 Zr1 88.2(2)
C41 C40 C45 117.5(4)
C41 C40 C39 121.3(3)
C45 C40 C39 120.6(4)
C41 C40 Zr1 100.3(2)
C45 C40 Zr1 104.1(2)
C39 C40 Zr1 58.58(18)
C42 C41 C40 120.7(4)
C41 C42 C43 119.1(5)
C44 C43 C42 120.5(4)
C43 C44 C45 120.9(4)
C44 C45 C40 121.2(5)
C47 C46 Zr1 108.5(2)
C48 C47 C52 116.4(4)
C48 C47 C46 121.7(3)
C52 C47 C46 121.8(3)
C49 C48 C47 121.9(4)
C50 C49 C48 120.6(4)
C51 C50 C49 119.2(4)
C50 C51 C52 120.5(4)
C51 C52 C47 121.3(4)
C59 C54 C55 118.4(5)
C59 C54 C53 121.6(7)
C55 C54 C53 120.0(6)
C56 C55 C54 119.5(5)
C57 C56 C55 123.5(6)
C56 C57 C58 117.9(6)
C59 C58 C57 120.1(5)
C58 C59 C54 120.6(6)

loop_
_geom_bond_atom_site_label_1
_geom_bond_atom_site_label_2
_geom_bond_distance
Zr1 O1 1.989(2)
Zr1 O2 1.996(2)
Zr1 C46 2.272(3)
Zr1 C39 2.288(4)
Zr1 N1 2.377(3)
Zr1 C40 2.680(3)
N1 C31 1.493(4)
N1 C1 1.511(4)
N1 C16 1.512(4)
O1 C3 1.365(3)
O2 C18 1.354(4)
C1 C2 1.495(4)
C2 C3 1.398(5)
C2 C7 1.399(4)
C3 C4 1.403(5)
C4 C5 1.410(4)
C4 C8 1.525(5)
C5 C6 1.393(5)
C6 C7 1.398(5)
C6 C12 1.532(4)
C8 C9 1.534(5)
C8 C11 1.539(5)
C8 C10 1.553(4)
C12 C13 1.525(5)
C12 C15 1.534(5)
C12 C14 1.543(5)
C16 C17 1.498(4)
C17 C22 1.381(5)
C17 C18 1.407(5)
C18 C19 1.403(4)
C19 C20 1.402(5)
C19 C23 1.539(5)
C20 C21 1.372(5)
C21 C22 1.394(5)
C21 C27 1.546(5)
C23 C24 1.536(5)
C23 C25 1.541(5)
C23 C26 1.542(5)
C27 C30 1.461(7)
C27 C28 1.488(6)
C27 C29 1.562(6)
C31 C32 1.532(4)
C32 C33 1.503(5)
C33 C34 1.386(5)
C33 C38 1.393(5)
C34 C35 1.381(6)
C35 C36 1.354(8)
C36 C37 1.379(8)
C37 C38 1.389(6)
C39 C40 1.471(5)
C40 C41 1.400(6)
C40 C45 1.415(5)
C41 C42 1.392(5)
C42 C43 1.398(7)
C43 C44 1.356(8)
C44 C45 1.358(7)
C46 C47 1.477(5)
C47 C48 1.395(5)
C47 C52 1.402(5)
C48 C49 1.378(6)
C49 C50 1.376(6)
C50 C51 1.373(6)
C51 C52 1.392(6)
C53 C54 1.456(8)
C54 C59 1.378(8)
C54 C55 1.391(8)
C55 C56 1.355(7)
C56 C57 1.329(8)
C57 C58 1.404(9)
C58 C59 1.371(8)

loop_
_platon_squeeze_void_nr
_platon_squeeze_void_average_x
_platon_squeeze_void_average_y
_platon_squeeze_void_average_z
_platon_squeeze_void_volume
_platon_squeeze_void_count_electrons
_platon_squeeze_void_content
1 0.500 0.500 1.000 301 52 ' '
2 0.500 1.000 0.500 200 42 ' '
